data_2300670
loop_
_publ_author_name
'Krause, Lennard'
'Tolborg, Kasper'
'Gr\/onbech, Thomas Bj\/orn Egede'
'Sugimoto, Kunihisa'
'Iversen, Bo Brummerstedt'
'Overgaard, Jacob'

_publ_section_title
;
 Accurate high-resolution single-crystal diffraction data from a
 Pilatus3&#x2005;X CdTe detector
;
_journal_coeditor_code KC5106SUP1
_journal_coeditor_notes ' ?'
_journal_date_accepted 2020-03-14
_journal_date_recd_electronic 2019-12-06
_journal_issue 3
_journal_name_full 'Journal of Applied Crystallography'
_journal_page_first 635
_journal_paper_category FA
_journal_paper_doi 10.1107/S1600576720003775
_journal_techeditor_code J200377
_journal_techeditor_notes
;
;
_journal_volume 53
_journal_year 2020
_chemical_formula_sum 'C42 H28'
_space_group_IT_number 64
_space_group_name_Hall '-C 2ac 2'
_space_group_name_H-M_alt 'C m c e'
_audit_conform_dict_location ftp://ftp.iucr.org/pub/cif_core.dic
_audit_conform_dict_name cif_core.dic
_audit_conform_dict_version 2.3
_audit_creation_date '28-Nov-19 T11:15:24-00:00'
_audit_creation_method 'XD routine XDCIF'
_cell_angle_alpha 90
_cell_angle_beta 90
_cell_angle_gamma 90
_cell_formula_units_Z 4
_cell_length_a 26.7958(18)
_cell_length_b 7.1586(5)
_cell_length_c 14.1598(11)
_cell_measurement_reflns_used 9573
_cell_measurement_temperature 20(2)
_cell_measurement_theta_max 20.0755
_cell_measurement_theta_min 2.2435
_cell_volume 2716.1(3)
_computing_molecular_graphics 'Volkov et al, (2006)'
_computing_publication_material 'Volkov et al, (2006)'
_computing_structure_refinement 'Volkov et al, (2006)'
_diffrn_reflns_av_R_equivalents 0.0473
_refine_diff_density_max 0.189
_refine_diff_density_min -0.168
_refine_diff_density_rms 0.034
_refine_ls_extinction_method none
_refine_ls_goodness_of_fit_ref 1.029
_refine_ls_matrix_type full
_refine_ls_number_parameters 175
_refine_ls_number_reflns 26442
_refine_ls_number_restraints 0
_refine_ls_R_factor_all 0.038
_refine_ls_R_factor_gt 0.038
_refine_ls_shift/su_max 0
_refine_ls_structure_factor_coef Fsqd
_refine_ls_weighting_details
;
        calc w2 = 1/[s^2^(Fo^2^)]
;
_refine_ls_weighting_scheme calc
_refine_ls_wR_factor_ref 0.025
_cod_data_source_file kc5106sup1.cif
_cod_data_source_block I
_cod_database_code 2300670

loop_
_space_group_symop_operation_xyz
'x, y, z'
'-x, -y+1/2, z+1/2'
'-x, y+1/2, -z+1/2'
'x, -y, -z'
'x+1/2, y+1/2, z'
'-x+1/2, -y+1, z+1/2'
'-x+1/2, y+1, -z+1/2'
'x+1/2, -y+1/2, -z'
'-x, -y, -z'
'x, y-1/2, -z-1/2'
'x, -y-1/2, z-1/2'
'-x, y, z'
'-x+1/2, -y+1/2, -z'
'x+1/2, y, -z-1/2'
'x+1/2, -y, z-1/2'
'-x+1/2, y+1/2, z'

loop_
_atom_local_axes_atom_label
_atom_local_axes_atom0
_atom_local_axes_ax1
_atom_local_axes_atom1
_atom_local_axes_atom2
_atom_local_axes_ax2
C1 C3 X C1 C4 Z
C2 C6 Z C2 C1 X
C3 C1 X C3 C2 Z
C4 H4 Z C4 C3 Y
C5 H5 Z C5 C4 Y
C6 C9 Z C6 C7 Y
C7 C10 Z C7 C8 Y
C8 C11 Z C8 C9 Y
C9 C6 Z C9 C10 Y
C10 C7 Z C10 C11 Y
C11 C8 Z C11 C6 Y
H4 C4 Z H4 C5 Y
H5 C5 Z H5 C4 Y
H7 C7 Z H7 C8 Y
H8 C8 Z H8 C9 Y
H9 C9 Z H9 C8 Y
H10 C10 Z H10 C11 Y
H11 C11 Z H11 C10 Y

loop_
_atom_rho_multipole_atom_label
_atom_rho_multipole_coeff_Pv
_atom_rho_multipole_coeff_P00
_atom_rho_multipole_coeff_P11
_atom_rho_multipole_coeff_P1-1
_atom_rho_multipole_coeff_P10
_atom_rho_multipole_coeff_P20
_atom_rho_multipole_coeff_P21
_atom_rho_multipole_coeff_P2-1
_atom_rho_multipole_coeff_P22
_atom_rho_multipole_coeff_P2-2
_atom_rho_multipole_coeff_P30
_atom_rho_multipole_coeff_P31
_atom_rho_multipole_coeff_P3-1
_atom_rho_multipole_coeff_P32
_atom_rho_multipole_coeff_P3-2
_atom_rho_multipole_coeff_P33
_atom_rho_multipole_coeff_P3-3
_atom_rho_multipole_coeff_P40
_atom_rho_multipole_coeff_P41
_atom_rho_multipole_coeff_P4-1
_atom_rho_multipole_coeff_P42
_atom_rho_multipole_coeff_P4-2
_atom_rho_multipole_coeff_P43
_atom_rho_multipole_coeff_P4-3
_atom_rho_multipole_coeff_P44
_atom_rho_multipole_coeff_P4-4
_atom_rho_multipole_kappa
_atom_rho_multipole_kappa_prime0
_atom_rho_multipole_kappa_prime1
_atom_rho_multipole_kappa_prime2
_atom_rho_multipole_kappa_prime3
_atom_rho_multipole_kappa_prime4
C1 1.993(6) 0 0 0 -0.0008(17) 0.0333(18) 0 0 0.0746(19) 0 -0.126(2) 0 0 0.080(2) 0 0 0 0.012(3) 0 0 -0.003(3) 0 0 0 0.021(2) 0 0.9920(8) 0.952(4) 0.952(4) 0.952(4) 0.952(4) 0.952(4)
C2 4.022(10) 0 0 0 -0.024(3) 0.065(3) 0 0 0.155(3) 0 0.252(4) 0 0 -0.152(4) 0 0 0 0.020(4) 0 0 0.013(4) 0 0 0 0.005(4) 0 0.9920(8) 0.952(4) 0.952(4) 0.952(4) 0.952(4) 0.952(4)
C3 4.045(8) 0 0 0 0.014(3) 0.095(3) 0 0 0.148(3) 0 -0.238(4) 0 0 0.167(3) 0 0 0 0.006(4) 0 0 0.019(4) 0 0 0 0.027(4) 0 0.9920(8) 0.952(4) 0.952(4) 0.952(4) 0.952(4) 0.952(4)
C4 3.897(8) 0 0 0 -0.061(3) 0.078(3) 0 0 -0.164(3) 0 0.250(4) 0 0 0.153(3) 0 0 0 0.018(4) 0 0 -0.010(4) 0 0 0 0.005(4) 0 0.9938(7) 0.954(3) 0.954(3) 0.954(3) 0.954(3) 0.954(3)
C5 3.844(7) 0 0 0 -0.056(3) 0.065(2) 0 0 -0.184(3) 0 0.249(3) 0 0 0.165(3) 0 0 0 0.005(4) 0 0 -0.028(4) 0 0 0 0.006(3) 0 0.9938(7) 0.954(3) 0.954(3) 0.954(3) 0.954(3) 0.954(3)
C6 3.978(10) 0 0 0 0.035(3) 0.065(3) 0 0 -0.165(3) 0 -0.260(4) 0 0 -0.144(4) 0 0 0 0.016(4) 0 0 -0.004(4) 0 0 0 0.012(4) 0 0.9920(8) 0.952(4) 0.952(4) 0.952(4) 0.952(4) 0.952(4)
C7 3.883(7) 0 0 0 0.055(3) 0.059(2) 0 0 -0.172(2) 0 -0.256(3) 0 0 -0.160(3) 0 0 0 0.013(3) 0 0 -0.029(3) 0 0 0 0.020(3) 0 0.9938(7) 0.954(3) 0.954(3) 0.954(3) 0.954(3) 0.954(3)
C8 3.835(6) 0 0 0 0.0603(18) 0.0647(18) 0 0 -0.1788(17) 0 -0.248(3) 0 0 -0.152(2) 0 0 0 0.012(2) 0 0 -0.030(2) 0 0 0 0.009(2) 0 0.9938(7) 0.954(3) 0.954(3) 0.954(3) 0.954(3) 0.954(3)
C9 3.835(6) 0 0 0 0.0603(18) 0.0647(18) 0 0 -0.1788(17) 0 -0.248(3) 0 0 -0.152(2) 0 0 0 0.012(2) 0 0 -0.030(2) 0 0 0 0.009(2) 0 0.9938(7) 0.954(3) 0.954(3) 0.954(3) 0.954(3) 0.954(3)
C10 3.835(6) 0 0 0 0.0603(18) 0.0647(18) 0 0 -0.1788(17) 0 -0.248(3) 0 0 -0.152(2) 0 0 0 0.012(2) 0 0 -0.030(2) 0 0 0 0.009(2) 0 0.9938(7) 0.954(3) 0.954(3) 0.954(3) 0.954(3) 0.954(3)
C11 3.883(7) 0 0 0 0.055(3) 0.059(2) 0 0 -0.172(2) 0 -0.256(3) 0 0 -0.160(3) 0 0 0 0.013(3) 0 0 -0.029(3) 0 0 0 0.020(3) 0 0.9938(7) 0.954(3) 0.954(3) 0.954(3) 0.954(3) 0.954(3)
H4 1.136(3) 0 0 0 0.219(2) 0.128(3) 0 0 0 0 0.044(3) 0 0 0 0 0 0 0 0 0 0 0 0 0 0 0 1.1 1.13 1.13 1.13 1.13 1.13
H5 1.136(3) 0 0 0 0.219(2) 0.128(3) 0 0 0 0 0.044(3) 0 0 0 0 0 0 0 0 0 0 0 0 0 0 0 1.1 1.13 1.13 1.13 1.13 1.13
H7 1.136(3) 0 0 0 0.219(2) 0.128(3) 0 0 0 0 0.044(3) 0 0 0 0 0 0 0 0 0 0 0 0 0 0 0 1.1 1.13 1.13 1.13 1.13 1.13
H8 1.136(3) 0 0 0 0.219(2) 0.128(3) 0 0 0 0 0.044(3) 0 0 0 0 0 0 0 0 0 0 0 0 0 0 0 1.1 1.13 1.13 1.13 1.13 1.13
H9 1.136(3) 0 0 0 0.219(2) 0.128(3) 0 0 0 0 0.044(3) 0 0 0 0 0 0 0 0 0 0 0 0 0 0 0 1.1 1.13 1.13 1.13 1.13 1.13
H10 1.136(3) 0 0 0 0.219(2) 0.128(3) 0 0 0 0 0.044(3) 0 0 0 0 0 0 0 0 0 0 0 0 0 0 0 1.1 1.13 1.13 1.13 1.13 1.13
H11 1.136(3) 0 0 0 0.219(2) 0.128(3) 0 0 0 0 0.044(3) 0 0 0 0 0 0 0 0 0 0 0 0 0 0 0 1.1 1.13 1.13 1.13 1.13 1.13

loop_
_atom_site_label
_atom_site_type_symbol
_atom_site_fract_x
_atom_site_fract_y
_atom_site_fract_z
_atom_site_U_iso_or_equiv
_atom_site_adp_type
_atom_site_occupancy
_atom_site_symmetry_multiplicity
C1 C 0.5273590(16) 0 0.5 0.005 Uani 1 8
C2 C 0.5532726(12) 0.144732(4) 0.549013(2) 0.005 Uani 1 16
C3 C 0.5268722(12) 0.296485(4) 0.587617(2) 0.005 Uani 1 16
C4 C 0.5521856(14) 0.448163(5) 0.634051(3) 0.007 Uani 1 16
C5 C 0.5265677(14) 0.591265(5) 0.675635(3) 0.008 Uani 1 16
C6 C 0.6076809(12) 0.135037(4) 0.572756(2) 0.006 Uani 1 16
C7 C 0.6230841(14) 0.023845(5) 0.648770(3) 0.008 Uani 1 16
C8 C 0.6726401(15) 0.025107(6) 0.679443(3) 0.009 Uani 1 16
C9 C 0.7074802(15) 0.140262(6) 0.634825(3) 0.01 Uani 1 16
C10 C 0.6923310(14) 0.252881(6) 0.559422(3) 0.009 Uani 1 16
C11 C 0.6429779(13) 0.249454(5) 0.528376(3) 0.007 Uani 1 16
H4 H 0.59262 0.447716 0.636165 0.021 Uani 1 16
H5 H 0.546616 0.703353 0.710961 0.021 Uani 1 16
H7 H 0.595601 -0.062653 0.684369 0.021 Uani 1 16
H8 H 0.683479 -0.063187 0.738295 0.025 Uani 1 16
H9 H 0.745939 0.143322 0.658925 0.026 Uani 1 16
H10 H 0.719064 0.343899 0.524653 0.025 Uani 1 16
H11 H 0.631575 0.3367 0.469671 0.021 Uani 1 16

loop_
_atom_site_aniso_label
_atom_site_aniso_U_11
_atom_site_aniso_U_22
_atom_site_aniso_U_33
_atom_site_aniso_U_23
_atom_site_aniso_U_13
_atom_site_aniso_U_12
C1 0.004675(10) 0.004714(10) 0.005698(11) -0.001007(8) 0 0
C2 0.004862(7) 0.004918(7) 0.005903(8) -0.000931(6) -0.000163(6) -0.000187(6)
C3 0.005485(8) 0.004817(7) 0.005858(8) -0.001021(6) 0.000005(6) -0.000225(6)
C4 0.006767(9) 0.005983(8) 0.007680(9) -0.001989(7) 0.000324(7) -0.000988(7)
C5 0.008343(10) 0.005959(8) 0.008402(10) -0.002360(7) 0.000230(7) -0.000730(7)
C6 0.005008(7) 0.005938(8) 0.005954(8) -0.000095(6) -0.000224(6) -0.000493(6)
C7 0.006838(9) 0.008906(10) 0.006967(9) 0.001564(7) -0.000760(7) -0.000727(7)
C8 0.007731(10) 0.011965(12) 0.008345(10) 0.001426(8) -0.002070(8) 0.000247(8)
C9 0.006031(9) 0.012166(12) 0.010684(12) -0.000472(9) -0.001450(8) -0.000279(8)
C10 0.005667(8) 0.009553(10) 0.011155(12) 0.000280(8) 0.000692(8) -0.001240(8)
C11 0.005938(8) 0.007348(9) 0.008293(9) 0.001046(7) 0.000503(7) -0.000747(7)
H4 0.011643 0.023463 0.029214 -0.005032 -0.000462 -0.001721
H5 0.022369 0.016676 0.023444 -0.007394 -0.001862 -0.005915
H7 0.018133 0.024119 0.022188 0.008126 0.001808 -0.00509
H8 0.023501 0.030324 0.021075 0.010101 -0.006104 0.00205
H9 0.012279 0.035952 0.031059 0.002949 -0.00685 -0.001945
H10 0.017036 0.026697 0.030407 0.006673 0.003191 -0.007715
H11 0.021059 0.022156 0.020784 0.009474 -0.001867 -0.00016

loop_
_atom_type_symbol
_atom_type_description
_atom_type_scat_dispersion_real
_atom_type_scat_dispersion_imag
_atom_type_scat_source
C C -0.0013 0.0002 'International Tables Vol C Tables 4.2.6.8 and 6.1.1.4'
H H 0 0 'International Tables Vol C Tables 4.2.6.8 and 6.1.1.4'

loop_
_geom_angle_atom_site_label_1
_geom_angle_atom_site_label_2
_geom_angle_atom_site_label_3
_geom_angle
_geom_angle_site_symmetry_1
_geom_angle_site_symmetry_2
_geom_angle_site_symmetry_3
_geom_angle_publ_flag
C1 C1 C2 119.11019414664 1_556 1_555 1_555 yes
C1 C1 C2 119.11027404365 1_556 1_555 1_555 yes
C1 C1 C2 119.11019414664 1_556 1_555 1_555 yes
C1 C1 C2 119.11027404365 1_556 1_555 1_555 yes
C2 C1 C2 121.77953601193 1_556 1_555 1_555 yes
C1 C2 C3 120.31669342032 1_555 1_555 1_555 yes
C1 C2 C6 123.30160397198 1_555 1_555 1_555 yes
C1 C2 C3 120.31669342032 1_555 1_555 1_555 yes
C1 C2 C6 123.30160397198 1_555 1_555 1_555 yes
C3 C2 C6 115.97719958841 1_555 1_555 1_555 yes
C2 C3 C3 120.18741495623 1_555 1_555 1_555 yes
C2 C3 C4 121.53669252849 1_555 1_555 1_555 yes
C3 C3 C4 118.11876676889 1_555 1_555 1_555 yes
C3 C4 C5 121.71276404758 1_555 1_555 1_555 yes
C3 C4 H4 118.78396190214 1_555 1_555 1_555 yes
C5 C4 H4 119.50252986663 1_555 1_555 1_555 yes
C4 C5 C5 120.15511564927 1_555 1_555 1_555 yes
C4 C5 H5 120.21022301849 1_555 1_555 1_555 yes
C5 C5 H5 119.60277814332 1_555 1_555 1_555 yes
C2 C6 C7 119.05026201032 1_555 1_555 1_555 yes
C2 C6 C11 121.98435679244 1_555 1_555 1_555 yes
C7 C6 C11 118.56926217167 1_555 1_555 1_555 yes
C6 C7 C8 121.01068855222 1_555 1_555 1_555 yes
C6 C7 H7 118.73255691393 1_555 1_555 1_555 yes
C8 C7 H7 120.25185182061 1_555 1_555 1_555 yes
C7 C8 C9 119.90370402276 1_555 1_555 1_555 yes
C7 C8 H8 119.28714109578 1_555 1_555 1_555 yes
C9 C8 H8 120.80749981572 1_555 1_555 1_555 yes
C8 C9 C10 119.45723571712 1_555 1_555 1_555 yes
C8 C9 H9 120.27862712095 1_555 1_555 1_555 yes
C10 C9 H9 120.26151871498 1_555 1_555 1_555 yes
C9 C10 C11 120.41010552405 1_555 1_555 1_555 yes
C9 C10 H10 120.03374244645 1_555 1_555 1_555 yes
C11 C10 H10 119.55613995881 1_555 1_555 1_555 yes
C6 C11 C10 120.64197349215 1_555 1_555 1_555 yes
C6 C11 H11 119.40320008959 1_555 1_555 1_555 yes
C10 C11 H11 119.95332762939 1_555 1_555 1_555 yes

loop_
_geom_bond_atom_site_label_1
_geom_bond_atom_site_label_2
_geom_bond_distance
_geom_bond_site_symmetry_1
_geom_bond_site_symmetry_2
_geom_bond_publ_flag
C1 C1 1.4662125844 1_555 5_656 yes
C1 C1 1.4662125844 1_555 8_655 yes
C1 C2 1.4273347033338 1_555 1_555 yes
C1 C2 1.4273358116254 1_555 4_556 yes
C2 C3 1.4069106565311 1_555 1_555 yes
C2 C6 1.4977762368113 1_555 1_555 yes
C3 C3 1.4401134752 1_555 8_655 yes
C3 C4 1.4392247565653 1_555 1_555 yes
C4 C5 1.3665090482441 1_555 1_555 yes
C4 H4 1.0838795092652 1_555 1_555 yes
C5 C5 1.4238216288 1_555 8_655 yes
C5 H5 1.0874873188405 1_555 1_555 yes
C6 C7 1.400874271163 1_555 1_555 yes
C6 C11 1.4001176571399 1_555 1_555 yes
C7 C8 1.3971459146606 1_555 1_555 yes
C7 H7 1.0862014399628 1_555 1_555 yes
C8 C9 1.3965114892931 1_555 1_555 yes
C8 H8 1.0854955594545 1_555 1_555 yes
C9 C10 1.3981037532749 1_555 1_555 yes
C9 H9 1.0857917498574 1_555 1_555 yes
C10 C11 1.3938206335618 1_555 1_555 yes
C10 H10 1.0862989212366 1_555 1_555 yes
C11 H11 1.0837045132867 1_555 1_555 yes

_cod_database_fobs_code 2300670
